data_2224229
loop_
_publ_author_name
'Haines, Alan H.'
'Hughes, David L.'

_publ_section_title
;
 Benzene-1,3,5-triyl tris(2,2-dimethylpropanoate)
;
_journal_coeditor_code HB5166
_journal_issue 12
_journal_name_full 'Acta Crystallographica Section E'
_journal_page_first o3280
_journal_paper_doi 10.1107/S1600536809050028
_journal_volume 65
_journal_year 2009
_chemical_formula_iupac 'C21 H30 O6'
_chemical_formula_moiety 'C21 H30 O6'
_chemical_formula_structural 1,3,6-tris-(trimethylacetoxy)-benzene
_chemical_formula_sum 'C21 H30 O6'
_chemical_formula_weight 378.45
_chemical_name_common 'Compound 2'
_chemical_name_systematic
;
Benzene-1,3,5-triyl tris(2,2-dimethylpropanoate)
;
_space_group_IT_number 2
_symmetry_cell_setting triclinic
_symmetry_space_group_name_Hall '-P 1'
_symmetry_space_group_name_H-M 'P -1'
_atom_sites_solution_hydrogens geom
_atom_sites_solution_primary direct
_atom_sites_solution_secondary difmap
_audit_creation_method 'SHELXL-97 and CrysAlisPro RED'
_cell_angle_alpha 91.138(2)
_cell_angle_beta 97.649(3)
_cell_angle_gamma 111.624(3)
_cell_formula_units_Z 2
_cell_length_a 9.4812(3)
_cell_length_b 10.6885(3)
_cell_length_c 11.4799(3)
_cell_measurement_temperature 140.0(10)
_cell_volume 1068.87(6)
_computing_cell_refinement
;
CrysAlisPro RED (Oxford Diffraction, 2008)
;
_computing_data_collection
;
CrysAlisPro CCD (Oxford Diffraction, 2008)
;
_computing_data_reduction
;
CrysAlisPro RED (Oxford Diffraction, 2008)
;
_computing_molecular_graphics 'ORTEP-3 (Farrugia, 1997)'
_computing_publication_material 'SHELXL97 (Sheldrick, 2008)'
_computing_structure_refinement 'SHELXL97 (Sheldrick, 2008)'
_computing_structure_solution 'SHELXS97 (Sheldrick, 2008)'
_diffrn_ambient_temperature 140.0(10)
_diffrn_detector_area_resol_mean 16.0050
_diffrn_measured_fraction_theta_full 0.997
_diffrn_measured_fraction_theta_max 0.997
_diffrn_measurement_device_type 'Oxford Diffraction Xcalibur 3/CCD'
_diffrn_measurement_method 'Thin-slice \f and \w scans'
_diffrn_radiation_monochromator graphite
_diffrn_radiation_source 'Enhance (Mo) X-ray Source'
_diffrn_radiation_type Mo-K\a
_diffrn_radiation_wavelength 0.71073
_diffrn_reflns_av_R_equivalents 0.0376
_diffrn_reflns_av_sigmaI/netI 0.0349
_diffrn_reflns_limit_h_max 13
_diffrn_reflns_limit_h_min -13
_diffrn_reflns_limit_k_max 15
_diffrn_reflns_limit_k_min -15
_diffrn_reflns_limit_l_max 16
_diffrn_reflns_limit_l_min -16
_diffrn_reflns_number 26503
_diffrn_reflns_theta_full 30.00
_diffrn_reflns_theta_max 30.00
_diffrn_reflns_theta_min 3.16
_exptl_absorpt_coefficient_mu 0.085
_exptl_absorpt_correction_T_max 1.059
_exptl_absorpt_correction_T_min 0.920
_exptl_absorpt_correction_type multi-scan
_exptl_absorpt_process_details
;
(CrysAlisPro RED; Oxford Diffraction, 2008)
;
_exptl_crystal_colour colourless
_exptl_crystal_density_diffrn 1.176
_exptl_crystal_density_method 'not measured'
_exptl_crystal_description plate
_exptl_crystal_F_000 408
_exptl_crystal_size_max 0.65
_exptl_crystal_size_mid 0.32
_exptl_crystal_size_min 0.15
_refine_diff_density_max 0.653
_refine_diff_density_min -0.336
_refine_ls_extinction_method none
_refine_ls_goodness_of_fit_ref 1.084
_refine_ls_hydrogen_treatment constr
_refine_ls_matrix_type full
_refine_ls_number_parameters 244
_refine_ls_number_reflns 6205
_refine_ls_number_restraints 0
_refine_ls_restrained_S_all 1.084
_refine_ls_R_factor_all 0.0698
_refine_ls_R_factor_gt 0.0466
_refine_ls_shift/su_max 0.000
_refine_ls_shift/su_mean 0.000
_refine_ls_structure_factor_coef Fsqd
_refine_ls_weighting_details 'calc w=1/[\s^2^(Fo^2^)+(0.0693P)^2^+0.1174P] where P=(Fo^2^+2Fc^2^)/3'
_refine_ls_weighting_scheme calc
_refine_ls_wR_factor_gt 0.1247
_refine_ls_wR_factor_ref 0.1320
_reflns_number_gt 4605
_reflns_number_total 6205
_reflns_threshold_expression I>2\s(I)
_cod_data_source_file hb5166.cif
_cod_data_source_block I
_cod_depositor_comments
;
The following automatic conversions were performed:
'_symmetry_cell_setting' value 'Triclinic' changed to 'triclinic'
according to '/home/saulius/struct/CIF-dictionaries/cif_core.dic'
dictionary named 'cif_core.dic' version 2.4.1 from 2010-06-29.

Automatic conversion script
Id: cif_fix_enum 1527 2010-12-29 10:47:43Z saulius 

The following automatic conversions were performed:

'_symmetry_cell_setting' value 'Triclinic' changed to 'triclinic'
according to /home/saulius/struct/CIF-dictionaries/cif_core.dic
dictionary named 'cif_core.dic' version 2.4.1 from 2010-06-29.

Automatic conversion script
Id: cif_fix_values 1715 2011-07-08 13:25:40Z adriana 
;
_cod_original_cell_volume 1068.87(5)
_cod_database_code 2224229
_cod_database_fobs_code 2224229

loop_
_symmetry_equiv_pos_as_xyz
'x, y, z'
'-x, -y, -z'

loop_
_atom_site_type_symbol
_atom_site_label
_atom_site_fract_x
_atom_site_fract_y
_atom_site_fract_z
_atom_site_U_iso_or_equiv
_atom_site_adp_type
_atom_site_calc_flag
_atom_site_refinement_flags
_atom_site_occupancy
_atom_site_disorder_assembly
_atom_site_disorder_group
C C1 0.27936(13) 0.48381(12) 0.50299(10) 0.0183(2) Uani d . 1 . .
C C2 0.39408(13) 0.61026(12) 0.50434(10) 0.0187(2) Uani d . 1 . .
H H2 0.3990 0.6620 0.4397 0.022 Uiso calc R 1 . .
C C3 0.50064(13) 0.65635(11) 0.60527(10) 0.0185(2) Uani d . 1 . .
C C4 0.49732(13) 0.58123(12) 0.70237(10) 0.0193(2) Uani d . 1 . .
H H4 0.5708 0.6140 0.7693 0.023 Uiso calc R 1 . .
C C5 0.38065(13) 0.45569(12) 0.69610(10) 0.0183(2) Uani d . 1 . .
C C6 0.26969(13) 0.40486(12) 0.59784(10) 0.0191(2) Uani d . 1 . .
H H6 0.1914 0.3206 0.5956 0.023 Uiso calc R 1 . .
O O1 0.17567(10) 0.42434(8) 0.40037(7) 0.02236(19) Uani d . 1 . .
C C11 0.08728(12) 0.49094(12) 0.34944(10) 0.0182(2) Uani d . 1 . .
O O11 0.08760(11) 0.59371(9) 0.39219(8) 0.0276(2) Uani d . 1 . .
C C12 -0.01207(13) 0.41230(12) 0.23672(10) 0.0194(2) Uani d . 1 . .
C C13 -0.14944(15) 0.29840(14) 0.27447(13) 0.0293(3) Uani d . 1 . .
H H13A -0.2155 0.2458 0.2058 0.044 Uiso calc R 1 . .
H H13B -0.2056 0.3368 0.3178 0.044 Uiso calc R 1 . .
H H13C -0.1129 0.2416 0.3234 0.044 Uiso calc R 1 . .
C C14 0.07752(16) 0.35349(16) 0.16576(12) 0.0313(3) Uani d . 1 . .
H H14A 0.0122 0.3041 0.0955 0.047 Uiso calc R 1 . .
H H14B 0.1123 0.2940 0.2125 0.047 Uiso calc R 1 . .
H H14C 0.1644 0.4254 0.1447 0.047 Uiso calc R 1 . .
C C15 -0.06716(15) 0.50707(14) 0.16204(11) 0.0272(3) Uani d . 1 . .
H H15A -0.1303 0.4582 0.0908 0.041 Uiso calc R 1 . .
H H15B 0.0199 0.5802 0.1427 0.041 Uiso calc R 1 . .
H H15C -0.1257 0.5423 0.2057 0.041 Uiso calc R 1 . .
O O3 0.62184(10) 0.78028(9) 0.60186(8) 0.0246(2) Uani d . 1 . .
C C31 0.63776(14) 0.88421(12) 0.67938(11) 0.0236(2) Uani d . 1 . .
O O31 0.55553(14) 0.87315(11) 0.75191(10) 0.0443(3) Uani d . 1 . .
C C32 0.77047(16) 1.01112(13) 0.65958(12) 0.0296(3) Uani d . 1 . .
C C33 0.9154(2) 0.9794(2) 0.6641(3) 0.0782(8) Uani d . 1 . .
H H33A 0.9998 1.0594 0.6518 0.117 Uiso calc R 1 . .
H H33B 0.8997 0.9103 0.6036 0.117 Uiso calc R 1 . .
H H33C 0.9379 0.9487 0.7397 0.117 Uiso calc R 1 . .
C C34 0.7314(3) 1.05974(18) 0.54077(15) 0.0601(6) Uani d . 1 . .
H H34A 0.8148 1.1401 0.5277 0.090 Uiso calc R 1 . .
H H34B 0.6400 1.0790 0.5397 0.090 Uiso calc R 1 . .
H H34C 0.7147 0.9909 0.4797 0.090 Uiso calc R 1 . .
C C35 0.7955(3) 1.11854(17) 0.75681(16) 0.0604(6) Uani d . 1 . .
H H35A 0.8793 1.1992 0.7450 0.091 Uiso calc R 1 . .
H H35B 0.8189 1.0867 0.8317 0.091 Uiso calc R 1 . .
H H35C 0.7040 1.1378 0.7553 0.091 Uiso calc R 1 . .
O O5 0.37241(10) 0.38397(9) 0.79761(7) 0.02357(19) Uani d . 1 . .
C C51 0.39004(16) 0.26392(14) 0.79296(11) 0.0259(3) Uani d . 1 . .
O O51 0.40977(19) 0.21582(13) 0.70459(10) 0.0585(4) Uani d . 1 . .
C C52 0.38396(14) 0.20385(13) 0.91138(10) 0.0224(2) Uani d . 1 . .
C C53 0.54114(17) 0.27468(17) 0.98640(13) 0.0378(3) Uani d . 1 . .
H H53A 0.5411 0.2383 1.0622 0.057 Uiso calc R 1 . .
H H53B 0.5625 0.3696 0.9963 0.057 Uiso calc R 1 . .
H H53C 0.6185 0.2606 0.9479 0.057 Uiso calc R 1 . .
C C54 0.26045(17) 0.22568(16) 0.97295(12) 0.0328(3) Uani d . 1 . .
H H54A 0.2584 0.1866 1.0476 0.049 Uiso calc R 1 . .
H H54B 0.1622 0.1835 0.9247 0.049 Uiso calc R 1 . .
H H54C 0.2833 0.3207 0.9852 0.049 Uiso calc R 1 . .
C C55 0.3493(2) 0.05325(15) 0.89167(14) 0.0373(3) Uani d . 1 . .
H H55A 0.3453 0.0137 0.9661 0.056 Uiso calc R 1 . .
H H55B 0.4285 0.0404 0.8547 0.056 Uiso calc R 1 . .
H H55C 0.2522 0.0108 0.8418 0.056 Uiso calc R 1 . .

loop_
_atom_site_aniso_label
_atom_site_aniso_U_11
_atom_site_aniso_U_22
_atom_site_aniso_U_33
_atom_site_aniso_U_12
_atom_site_aniso_U_13
_atom_site_aniso_U_23
C1 0.0195(5) 0.0191(5) 0.0172(5) 0.0095(4) -0.0006(4) -0.0011(4)
C2 0.0228(5) 0.0182(5) 0.0171(5) 0.0094(4) 0.0044(4) 0.0031(4)
C3 0.0178(5) 0.0159(5) 0.0210(5) 0.0047(4) 0.0051(4) -0.0007(4)
C4 0.0193(5) 0.0216(6) 0.0176(5) 0.0090(4) 0.0008(4) -0.0011(4)
C5 0.0233(5) 0.0192(5) 0.0158(5) 0.0112(4) 0.0047(4) 0.0040(4)
C6 0.0199(5) 0.0156(5) 0.0215(5) 0.0063(4) 0.0028(4) 0.0017(4)
O1 0.0258(4) 0.0196(4) 0.0206(4) 0.0107(3) -0.0062(3) -0.0025(3)
C11 0.0172(5) 0.0191(5) 0.0181(5) 0.0063(4) 0.0028(4) 0.0038(4)
O11 0.0308(5) 0.0224(5) 0.0299(5) 0.0139(4) -0.0048(4) -0.0043(4)
C12 0.0195(5) 0.0225(6) 0.0164(5) 0.0090(4) 0.0002(4) 0.0000(4)
C13 0.0239(6) 0.0247(6) 0.0324(7) 0.0024(5) 0.0000(5) -0.0002(5)
C14 0.0347(7) 0.0423(8) 0.0219(6) 0.0220(6) 0.0007(5) -0.0054(5)
C15 0.0291(6) 0.0305(7) 0.0218(6) 0.0131(5) -0.0027(5) 0.0036(5)
O3 0.0235(4) 0.0191(4) 0.0259(4) 0.0005(3) 0.0085(3) -0.0015(3)
C31 0.0275(6) 0.0184(6) 0.0225(6) 0.0065(5) 0.0019(5) 0.0025(4)
O31 0.0604(7) 0.0248(5) 0.0460(6) 0.0066(5) 0.0302(6) -0.0023(5)
C32 0.0330(7) 0.0183(6) 0.0305(7) 0.0016(5) 0.0037(5) 0.0041(5)
C33 0.0305(9) 0.0388(11) 0.153(2) -0.0027(8) 0.0166(12) 0.0135(13)
C34 0.0894(15) 0.0306(9) 0.0339(9) -0.0049(9) -0.0011(9) 0.0123(7)
C35 0.0897(15) 0.0251(8) 0.0400(9) -0.0093(9) 0.0119(10) -0.0039(7)
O5 0.0359(5) 0.0216(4) 0.0175(4) 0.0152(4) 0.0052(3) 0.0049(3)
C51 0.0360(7) 0.0269(6) 0.0214(6) 0.0181(6) 0.0071(5) 0.0054(5)
O51 0.1225(12) 0.0528(8) 0.0307(6) 0.0611(8) 0.0299(7) 0.0150(5)
C52 0.0281(6) 0.0241(6) 0.0177(5) 0.0128(5) 0.0030(4) 0.0057(4)
C53 0.0311(7) 0.0462(9) 0.0302(7) 0.0096(6) -0.0015(6) 0.0051(6)
C54 0.0387(7) 0.0405(8) 0.0267(7) 0.0201(7) 0.0140(6) 0.0122(6)
C55 0.0513(9) 0.0267(7) 0.0374(8) 0.0178(7) 0.0084(7) 0.0069(6)

loop_
_atom_type_symbol
_atom_type_description
_atom_type_scat_dispersion_real
_atom_type_scat_dispersion_imag
_atom_type_scat_source
C C 0.0033 0.0016 'International Tables Vol C Tables 4.2.6.8 and 6.1.1.4'
H H 0.0000 0.0000 'International Tables Vol C Tables 4.2.6.8 and 6.1.1.4'
O O 0.0106 0.0060 'International Tables Vol C Tables 4.2.6.8 and 6.1.1.4'

loop_
_geom_angle_atom_site_label_1
_geom_angle_atom_site_label_2
_geom_angle_atom_site_label_3
_geom_angle_site_symmetry_1
_geom_angle_site_symmetry_3
_geom_angle
_geom_angle_publ_flag
C6 C1 C2 . . 122.36(11) ?
C6 C1 O1 . . 116.42(10) ?
C2 C1 O1 . . 120.95(10) ?
C3 C2 C1 . . 117.42(10) ?
C3 C2 H2 . . 121.3 ?
C1 C2 H2 . . 121.3 ?
C2 C3 C4 . . 122.69(11) ?
C2 C3 O3 . . 116.51(10) ?
C4 C3 O3 . . 120.61(10) ?
C5 C4 C3 . . 117.45(10) ?
C5 C4 H4 . . 121.3 ?
C3 C4 H4 . . 121.3 ?
C4 C5 C6 . . 122.43(10) ?
C4 C5 O5 . . 117.03(10) ?
C6 C5 O5 . . 120.41(10) ?
C1 C6 C5 . . 117.64(11) ?
C1 C6 H6 . . 121.2 ?
C5 C6 H6 . . 121.2 ?
C11 O1 C1 . . 118.78(9) ?
O11 C11 O1 . . 123.06(11) ?
O11 C11 C12 . . 126.51(10) ?
O1 C11 C12 . . 110.38(9) ?
C11 C12 C14 . . 111.20(10) ?
C11 C12 C15 . . 108.90(10) ?
C14 C12 C15 . . 109.33(10) ?
C11 C12 C13 . . 106.60(10) ?
C14 C12 C13 . . 110.37(11) ?
C15 C12 C13 . . 110.40(10) ?
C12 C13 H13A . . 109.5 ?
C12 C13 H13B . . 109.5 ?
H13A C13 H13B . . 109.5 ?
C12 C13 H13C . . 109.5 ?
H13A C13 H13C . . 109.5 ?
H13B C13 H13C . . 109.5 ?
C12 C14 H14A . . 109.5 ?
C12 C14 H14B . . 109.5 ?
H14A C14 H14B . . 109.5 ?
C12 C14 H14C . . 109.5 ?
H14A C14 H14C . . 109.5 ?
H14B C14 H14C . . 109.5 ?
C12 C15 H15A . . 109.5 ?
C12 C15 H15B . . 109.5 ?
H15A C15 H15B . . 109.5 ?
C12 C15 H15C . . 109.5 ?
H15A C15 H15C . . 109.5 ?
H15B C15 H15C . . 109.5 ?
C31 O3 C3 . . 118.41(9) ?
O31 C31 O3 . . 122.71(12) ?
O31 C31 C32 . . 126.27(12) ?
O3 C31 C32 . . 111.01(11) ?
C35 C32 C34 . . 109.94(14) ?
C35 C32 C31 . . 108.92(12) ?
C34 C32 C31 . . 108.98(12) ?
C35 C32 C33 . . 109.08(17) ?
C34 C32 C33 . . 110.80(18) ?
C31 C32 C33 . . 109.09(12) ?
C32 C33 H33A . . 109.5 ?
C32 C33 H33B . . 109.5 ?
H33A C33 H33B . . 109.5 ?
C32 C33 H33C . . 109.5 ?
H33A C33 H33C . . 109.5 ?
H33B C33 H33C . . 109.5 ?
C32 C34 H34A . . 109.5 ?
C32 C34 H34B . . 109.5 ?
H34A C34 H34B . . 109.5 ?
C32 C34 H34C . . 109.5 ?
H34A C34 H34C . . 109.5 ?
H34B C34 H34C . . 109.5 ?
C32 C35 H35A . . 109.5 ?
C32 C35 H35B . . 109.5 ?
H35A C35 H35B . . 109.5 ?
C32 C35 H35C . . 109.5 ?
H35A C35 H35C . . 109.5 ?
H35B C35 H35C . . 109.5 ?
C51 O5 C5 . . 119.00(9) ?
O51 C51 O5 . . 122.18(12) ?
O51 C51 C52 . . 126.14(12) ?
O5 C51 C52 . . 111.67(10) ?
C51 C52 C55 . . 108.46(11) ?
C51 C52 C53 . . 107.48(11) ?
C55 C52 C53 . . 110.45(12) ?
C51 C52 C54 . . 110.91(10) ?
C55 C52 C54 . . 109.98(12) ?
C53 C52 C54 . . 109.53(11) ?
C52 C53 H53A . . 109.5 ?
C52 C53 H53B . . 109.5 ?
H53A C53 H53B . . 109.5 ?
C52 C53 H53C . . 109.5 ?
H53A C53 H53C . . 109.5 ?
H53B C53 H53C . . 109.5 ?
C52 C54 H54A . . 109.5 ?
C52 C54 H54B . . 109.5 ?
H54A C54 H54B . . 109.5 ?
C52 C54 H54C . . 109.5 ?
H54A C54 H54C . . 109.5 ?
H54B C54 H54C . . 109.5 ?
C52 C55 H55A . . 109.5 ?
C52 C55 H55B . . 109.5 ?
H55A C55 H55B . . 109.5 ?
C52 C55 H55C . . 109.5 ?
H55A C55 H55C . . 109.5 ?
H55B C55 H55C . . 109.5 ?

loop_
_geom_bond_atom_site_label_1
_geom_bond_atom_site_label_2
_geom_bond_site_symmetry_2
_geom_bond_distance
_geom_bond_publ_flag
C1 C6 . 1.3829(16) ?
C1 C2 . 1.3861(16) ?
C1 O1 . 1.3999(14) ?
C2 C3 . 1.3802(16) ?
C2 H2 . 0.9300 ?
C3 C4 . 1.3836(16) ?
C3 O3 . 1.4032(14) ?
C4 C5 . 1.3822(17) ?
C4 H4 . 0.9300 ?
C5 C6 . 1.3830(16) ?
C5 O5 . 1.4025(13) ?
C6 H6 . 0.9300 ?
O1 C11 . 1.3699(13) ?
C11 O11 . 1.1931(14) ?
C11 C12 . 1.5221(16) ?
C12 C14 . 1.5289(17) ?
C12 C15 . 1.5294(17) ?
C12 C13 . 1.5391(17) ?
C13 H13A . 0.9600 ?
C13 H13B . 0.9600 ?
C13 H13C . 0.9600 ?
C14 H14A . 0.9600 ?
C14 H14B . 0.9600 ?
C14 H14C . 0.9600 ?
C15 H15A . 0.9600 ?
C15 H15B . 0.9600 ?
C15 H15C . 0.9600 ?
O3 C31 . 1.3601(15) ?
C31 O31 . 1.1933(16) ?
C31 C32 . 1.5184(18) ?
C32 C35 . 1.516(2) ?
C32 C34 . 1.518(2) ?
C32 C33 . 1.527(3) ?
C33 H33A . 0.9600 ?
C33 H33B . 0.9600 ?
C33 H33C . 0.9600 ?
C34 H34A . 0.9600 ?
C34 H34B . 0.9600 ?
C34 H34C . 0.9600 ?
C35 H35A . 0.9600 ?
C35 H35B . 0.9600 ?
C35 H35C . 0.9600 ?
O5 C51 . 1.3546(15) ?
C51 O51 . 1.1955(16) ?
C51 C52 . 1.5139(17) ?
C52 C55 . 1.5251(19) ?
C52 C53 . 1.5286(19) ?
C52 C54 . 1.5298(17) ?
C53 H53A . 0.9600 ?
C53 H53B . 0.9600 ?
C53 H53C . 0.9600 ?
C54 H54A . 0.9600 ?
C54 H54B . 0.9600 ?
C54 H54C . 0.9600 ?
C55 H55A . 0.9600 ?
C55 H55B . 0.9600 ?
C55 H55C . 0.9600 ?

loop_
_geom_hbond_atom_site_label_D
_geom_hbond_atom_site_label_H
_geom_hbond_atom_site_label_A
_geom_hbond_site_symmetry_A
_geom_hbond_distance_DH
_geom_hbond_distance_HA
_geom_hbond_distance_DA
_geom_hbond_angle_DHA
C13 H13B Cg1 2_566 0.96 2.82 3.7608(16) 168

loop_
_geom_torsion_atom_site_label_1
_geom_torsion_atom_site_label_2
_geom_torsion_atom_site_label_3
_geom_torsion_atom_site_label_4
_geom_torsion_site_symmetry_1
_geom_torsion_site_symmetry_2
_geom_torsion_site_symmetry_3
_geom_torsion_site_symmetry_4
_geom_torsion
_geom_torsion_publ_flag
C6 C1 C2 C3 . . . . -0.10(17) ?
O1 C1 C2 C3 . . . . -173.88(10) ?
C1 C2 C3 C4 . . . . 0.68(17) ?
C1 C2 C3 O3 . . . . 175.68(9) ?
C2 C3 C4 C5 . . . . -0.51(17) ?
O3 C3 C4 C5 . . . . -175.32(10) ?
C3 C4 C5 C6 . . . . -0.24(17) ?
C3 C4 C5 O5 . . . . -176.02(10) ?
C2 C1 C6 C5 . . . . -0.59(17) ?
O1 C1 C6 C5 . . . . 173.45(10) ?
C4 C5 C6 C1 . . . . 0.77(17) ?
O5 C5 C6 C1 . . . . 176.41(10) ?
C6 C1 O1 C11 . . . . 127.36(11) ?
C2 C1 O1 C11 . . . . -58.51(14) ?
C1 O1 C11 O11 . . . . -4.65(16) ?
C1 O1 C11 C12 . . . . 177.63(10) ?
O11 C11 C12 C14 . . . . 141.50(13) ?
O1 C11 C12 C14 . . . . -40.87(13) ?
O11 C11 C12 C15 . . . . 20.96(17) ?
O1 C11 C12 C15 . . . . -161.40(9) ?
O11 C11 C12 C13 . . . . -98.15(14) ?
O1 C11 C12 C13 . . . . 79.48(11) ?
C2 C3 O3 C31 . . . . 118.90(12) ?
C4 C3 O3 C31 . . . . -65.99(14) ?
C3 O3 C31 O31 . . . . 2.02(18) ?
C3 O3 C31 C32 . . . . -177.74(10) ?
O31 C31 C32 C35 . . . . 7.0(2) ?
O3 C31 C32 C35 . . . . -173.27(13) ?
O31 C31 C32 C34 . . . . -112.97(18) ?
O3 C31 C32 C34 . . . . 66.78(16) ?
O31 C31 C32 C33 . . . . 125.94(19) ?
O3 C31 C32 C33 . . . . -54.31(18) ?
C4 C5 O5 C51 . . . . -117.71(12) ?
C6 C5 O5 C51 . . . . 66.42(15) ?
C5 O5 C51 O51 . . . . -1.3(2) ?
C5 O5 C51 C52 . . . . 177.76(10) ?
O51 C51 C52 C55 . . . . -20.2(2) ?
O5 C51 C52 C55 . . . . 160.80(12) ?
O51 C51 C52 C53 . . . . 99.26(18) ?
O5 C51 C52 C53 . . . . -79.78(14) ?
O51 C51 C52 C54 . . . . -141.04(17) ?
O5 C51 C52 C54 . . . . 39.92(15) ?

loop_
_cod_related_entry_id
_cod_related_entry_database
_cod_related_entry_code
1 ChemSpider 24743959
